data_3000494
loop_
_publ_author_name
'Zhanina S. Petkova'
'Rusi I. Rusew'
'Boris Shivachev'
'Vanya B. Kurteva'

_journal_name_full 'To be published in Molecules'
_chemical_formula_sum 'C10 H14 N4 S4'
_space_group_name_Hall '-P 1'
_space_group_name_H-M_alt 'P -1'
_cell_angle_alpha 99.56(2)
_cell_angle_beta 103.889(19)
_cell_angle_gamma 90.88(2)
_cell_length_a 5.640(3)
_cell_length_b 6.849(4)
_cell_length_c 9.469(6)
_cell_measurement_temperature 290.00
_cell_volume 349.6(4)
_diffrn_ambient_temperature 290.00
_diffrn_radiation_probe x-ray
_diffrn_radiation_type MoK\a
_diffrn_radiation_wavelength 0.71073
_refine_ls_goodness_of_fit_ref 1.161
_refine_ls_R_factor_all 0.0596
_refine_ls_R_factor_gt 0.0504
_refine_ls_wR_factor_gt 0.1140
_refine_ls_wR_factor_ref 0.1178
_cod_database_code 3000494
_cod_hold_until_date 2025-02-17

loop_
_atom_site_label
_atom_site_fract_x
_atom_site_fract_y
_atom_site_fract_z
? ? ? ?
